data_4109932
loop_
_publ_author_name
'Xuefeng Jiang'
'Shengming Ma'

_publ_section_title
;
 trans-RhCl(CO)(PPh3)2-Catalyzed Monomeric and Dimeric Cycloisomerization
 of Propargylic 2,3-Dienoates. Establishment of \a,\b-Unsaturated
 \d-Lactone Rings by Cyclometallation
;
_journal_name_full 'Journal of the American Chemical Society'
_journal_page_first 11600
_journal_page_last 11607
_journal_paper_doi 10.1021/ja073582u
_journal_volume 129
_journal_year 2007
_chemical_formula_sum 'C34 H36 O4'
_chemical_formula_weight 508.63
_chemical_name_systematic
; 
 ? 
;
_space_group_IT_number 29
_symmetry_cell_setting orthorhombic
_symmetry_space_group_name_Hall 'P 2c -2ac'
_symmetry_space_group_name_H-M 'P c a 21'
_atom_sites_solution_hydrogens geom
_atom_sites_solution_primary direct
_atom_sites_solution_secondary difmap
_audit_creation_method SHELXL-97
_cell_angle_alpha 90.00
_cell_angle_beta 90.00
_cell_angle_gamma 90.00
_cell_formula_units_Z 8
_cell_length_a 28.980(8)
_cell_length_b 9.097(2)
_cell_length_c 21.175(5)
_cell_measurement_reflns_used 2245
_cell_measurement_temperature 293(2)
_cell_measurement_theta_max 47.840
_cell_measurement_theta_min 4.581
_cell_volume 5582(2)
_computing_cell_refinement 'Bruker SMART'
_computing_data_collection 'Bruker SMART'
_computing_data_reduction 'Bruker SHELXTL'
_computing_molecular_graphics 'Bruker SHELXTL'
_computing_publication_material 'Bruker SHELXTL'
_computing_structure_refinement 'SHELXL-97 (Sheldrick, 1997)'
_computing_structure_solution 'SHELXS-97 (Sheldrick, 1990)'
_diffrn_ambient_temperature 293(2)
_diffrn_measured_fraction_theta_full 0.999
_diffrn_measured_fraction_theta_max 0.999
_diffrn_measurement_device_type 'CCD area detector'
_diffrn_measurement_method 'phi and omega scans'
_diffrn_radiation_monochromator graphite
_diffrn_radiation_source 'fine-focus sealed tube'
_diffrn_radiation_type MoK\a
_diffrn_radiation_wavelength 0.71073
_diffrn_reflns_av_R_equivalents 0.1745
_diffrn_reflns_av_sigmaI/netI 0.1418
_diffrn_reflns_limit_h_max 35
_diffrn_reflns_limit_h_min -35
_diffrn_reflns_limit_k_max 11
_diffrn_reflns_limit_k_min -10
_diffrn_reflns_limit_l_max 26
_diffrn_reflns_limit_l_min -22
_diffrn_reflns_number 29213
_diffrn_reflns_theta_full 26.00
_diffrn_reflns_theta_max 26.00
_diffrn_reflns_theta_min 1.41
_exptl_absorpt_coefficient_mu 0.078
_exptl_absorpt_correction_T_max 1.0000
_exptl_absorpt_correction_T_min 0.7571
_exptl_absorpt_correction_type empirical
_exptl_absorpt_process_details sadabs
_exptl_crystal_colour colorless
_exptl_crystal_density_diffrn 1.210
_exptl_crystal_description prismatic
_exptl_crystal_F_000 2176
_exptl_crystal_size_max 0.390
_exptl_crystal_size_mid 0.191
_exptl_crystal_size_min 0.067
_refine_diff_density_max 0.279
_refine_diff_density_min -0.250
_refine_diff_density_rms 0.071
_refine_ls_abs_structure_details 'Flack H D (1983), Acta Cryst. A39, 876-881'
_refine_ls_abs_structure_Flack -10(10)
_refine_ls_extinction_coef 0.0110(10)
_refine_ls_extinction_expression Fc^*^=kFc[1+0.001xFc^2^\l^3^/sin(2\q)]^-1/4^
_refine_ls_extinction_method SHELXL
_refine_ls_goodness_of_fit_ref 0.803
_refine_ls_hydrogen_treatment constr
_refine_ls_matrix_type full
_refine_ls_number_parameters 694
_refine_ls_number_reflns 5646
_refine_ls_number_restraints 3
_refine_ls_restrained_S_all 0.821
_refine_ls_R_factor_all 0.1616
_refine_ls_R_factor_gt 0.0765
_refine_ls_shift/su_max 0.007
_refine_ls_shift/su_mean 0.000
_refine_ls_structure_factor_coef Fsqd
_refine_ls_weighting_details 'calc w=1/[\s^2^(Fo^2^)+(0.1061P)^2^+0.0000P] where P=(Fo^2^+2Fc^2^)/3'
_refine_ls_weighting_scheme calc
_refine_ls_wR_factor_gt 0.1711
_refine_ls_wR_factor_ref 0.2112
_reflns_number_gt 2036
_reflns_number_total 5646
_reflns_threshold_expression >2sigma(I)
_cod_data_source_file ja073582usi20070518_113941.cif
_cod_data_source_block cd27172
_cod_original_cell_volume 5582(3)
_cod_database_code 4109932

loop_
_symmetry_equiv_pos_as_xyz
'x, y, z'
'-x, -y, z+1/2'
'x+1/2, -y, z'
'-x+1/2, y, z+1/2'

loop_
_atom_site_label
_atom_site_type_symbol
_atom_site_fract_x
_atom_site_fract_y
_atom_site_fract_z
_atom_site_U_iso_or_equiv
_atom_site_adp_type
_atom_site_occupancy
_atom_site_symmetry_multiplicity
_atom_site_calc_flag
_atom_site_refinement_flags
O1 O 0.9012(2) 0.7859(8) 0.7107(3) 0.092(2) Uani 1 1 d .
O2 O 0.86544(19) 0.5762(8) 0.7175(3) 0.0744(17) Uani 1 1 d .
O3 O 0.6627(3) 0.8643(9) 0.5362(4) 0.110(3) Uani 1 1 d .
O4 O 0.65085(19) 0.8327(7) 0.6376(3) 0.0798(18) Uani 1 1 d .
O5 O 1.0923(2) 0.6137(7) 0.7178(3) 0.092(2) Uani 1 1 d .
O6 O 1.10263(19) 0.6509(7) 0.6162(3) 0.0774(17) Uani 1 1 d .
O7 O 0.8499(2) 0.7190(8) 0.5573(3) 0.090(2) Uani 1 1 d .
O8 O 0.88647(17) 0.9265(7) 0.5499(3) 0.0687(16) Uani 1 1 d .
C1 C 0.8656(3) 0.7211(12) 0.7237(4) 0.070(2) Uani 1 1 d .
C2 C 0.8225(3) 0.7999(10) 0.7402(4) 0.063(2) Uani 1 1 d .
C3 C 0.7826(3) 0.7273(9) 0.7357(3) 0.053(2) Uani 1 1 d .
C4 C 0.7814(2) 0.5662(9) 0.7235(4) 0.0518(19) Uani 1 1 d .
C5 C 0.8253(3) 0.4950(9) 0.7431(5) 0.068(3) Uani 1 1 d .
H5A H 0.8270 0.4926 0.7888 0.082 Uiso 1 1 calc R
H5B H 0.8259 0.3944 0.7279 0.082 Uiso 1 1 calc R
C6 C 0.6720(3) 0.7950(12) 0.5824(6) 0.083(3) Uani 1 1 d .
C7 C 0.7086(3) 0.6805(9) 0.5857(4) 0.062(2) Uani 1 1 d .
C8 C 0.7244(3) 0.6321(9) 0.6431(4) 0.054(2) Uani 1 1 d .
C9 C 0.7013(3) 0.6824(9) 0.7041(4) 0.058(2) Uani 1 1 d .
C10 C 0.6525(3) 0.7283(11) 0.6900(5) 0.078(3) Uani 1 1 d .
H10A H 0.6344 0.6421 0.6794 0.093 Uiso 1 1 calc R
H10B H 0.6391 0.7730 0.7273 0.093 Uiso 1 1 calc R
C11 C 0.7346(2) 0.8010(8) 0.7311(4) 0.053(2) Uani 1 1 d .
H11 H 0.7372 0.8768 0.6984 0.064 Uiso 1 1 calc R
C12 C 0.7695(3) 0.5441(10) 0.6513(4) 0.058(2) Uani 1 1 d .
H12 H 0.7936 0.5922 0.6262 0.070 Uiso 1 1 calc R
C13 C 0.7418(4) 0.4936(9) 0.7603(5) 0.068(3) Uani 1 1 d .
H13 H 0.7459 0.4163 0.7885 0.081 Uiso 1 1 calc R
C14 C 0.7013(3) 0.5533(10) 0.7473(4) 0.067(2) Uani 1 1 d .
H14 H 0.6741 0.5164 0.7644 0.081 Uiso 1 1 calc R
C15 C 0.7176(3) 0.8795(10) 0.7906(4) 0.064(2) Uani 1 1 d .
C16 C 0.7160(3) 0.8132(12) 0.8492(5) 0.088(3) Uani 1 1 d .
H16 H 0.7263 0.7170 0.8540 0.105 Uiso 1 1 calc R
C17 C 0.6993(4) 0.8891(14) 0.9005(5) 0.102(3) Uani 1 1 d .
H17 H 0.6973 0.8429 0.9396 0.122 Uiso 1 1 calc R
C18 C 0.6858(4) 1.0309(15) 0.8942(7) 0.110(4) Uani 1 1 d .
H18 H 0.6744 1.0814 0.9291 0.132 Uiso 1 1 calc R
C19 C 0.6886(5) 1.0983(14) 0.8390(6) 0.121(5) Uani 1 1 d .
H19 H 0.6806 1.1969 0.8355 0.146 Uiso 1 1 calc R
C20 C 0.7036(4) 1.0212(11) 0.7864(6) 0.097(4) Uani 1 1 d .
H20 H 0.7040 1.0678 0.7474 0.117 Uiso 1 1 calc R
C21 C 0.7668(3) 0.3857(9) 0.6312(4) 0.057(2) Uani 1 1 d .
C22 C 0.7270(3) 0.2996(9) 0.6326(4) 0.066(2) Uani 1 1 d .
H22 H 0.6992 0.3393 0.6461 0.079 Uiso 1 1 calc R
C23 C 0.7294(4) 0.1553(10) 0.6136(4) 0.079(3) Uani 1 1 d .
H23 H 0.7027 0.0988 0.6144 0.095 Uiso 1 1 calc R
C24 C 0.7694(4) 0.0917(12) 0.5937(5) 0.093(3) Uani 1 1 d .
H24 H 0.7703 -0.0071 0.5824 0.111 Uiso 1 1 calc R
C25 C 0.8080(4) 0.1767(12) 0.5908(5) 0.095(3) Uani 1 1 d .
H25 H 0.8354 0.1359 0.5761 0.114 Uiso 1 1 calc R
C26 C 0.8072(3) 0.3181(11) 0.6088(5) 0.081(3) Uani 1 1 d .
H26 H 0.8343 0.3730 0.6064 0.098 Uiso 1 1 calc R
C27 C 0.8282(3) 0.9622(10) 0.7549(4) 0.070(3) Uani 1 1 d .
H27A H 0.8540 1.0000 0.7308 0.084 Uiso 1 1 calc R
H27B H 0.8007 1.0139 0.7410 0.084 Uiso 1 1 calc R
C28 C 0.8360(5) 0.9956(12) 0.8233(6) 0.115(5) Uani 1 1 d D
H28 H 0.8081 0.9633 0.8455 0.138 Uiso 1 1 calc R
C29 C 0.8753(6) 0.924(2) 0.8561(9) 0.245(11) Uani 1 1 d D
H29A H 0.9035 0.9737 0.8454 0.268 Uiso 1 1 calc R
H29B H 0.8774 0.8228 0.8430 0.268 Uiso 1 1 calc R
H29C H 0.8706 0.9280 0.9009 0.268 Uiso 1 1 calc R
C30 C 0.8401(7) 1.1544(15) 0.8354(8) 0.219(10) Uani 1 1 d .
H30A H 0.8434 1.1709 0.8800 0.309 Uiso 1 1 calc R
H30B H 0.8129 1.2034 0.8205 0.309 Uiso 1 1 calc R
H30C H 0.8666 1.1923 0.8138 0.309 Uiso 1 1 calc R
C31 C 0.7316(3) 0.6390(10) 0.5238(4) 0.071(2) Uani 1 1 d .
H31A H 0.7640 0.6204 0.5317 0.085 Uiso 1 1 calc R
H31B H 0.7296 0.7221 0.4952 0.085 Uiso 1 1 calc R
C32 C 0.7110(3) 0.5046(10) 0.4911(4) 0.077(3) Uani 1 1 d .
H32 H 0.7041 0.4321 0.5240 0.092 Uiso 1 1 calc R
C33 C 0.6654(4) 0.5442(14) 0.4596(6) 0.133(5) Uani 1 1 d .
H33A H 0.6457 0.5922 0.4896 0.200 Uiso 1 1 calc R
H33B H 0.6507 0.4563 0.4446 0.200 Uiso 1 1 calc R
H33C H 0.6711 0.6090 0.4247 0.200 Uiso 1 1 calc R
C34 C 0.7458(5) 0.4330(16) 0.4454(6) 0.149(5) Uani 1 1 d .
H34A H 0.7563 0.5050 0.4155 0.223 Uiso 1 1 calc R
H34B H 0.7311 0.3536 0.4233 0.223 Uiso 1 1 calc R
H34C H 0.7716 0.3960 0.4689 0.223 Uiso 1 1 calc R
C35 C 1.0815(3) 0.6868(10) 0.6722(5) 0.073(3) Uani 1 1 d .
C36 C 1.0439(3) 0.7975(9) 0.6716(4) 0.056(2) Uani 1 1 d .
C37 C 1.0285(3) 0.8561(9) 0.6179(4) 0.052(2) Uani 1 1 d .
C38 C 1.0501(2) 0.8107(9) 0.5558(4) 0.052(2) Uani 1 1 d .
C39 C 1.0994(2) 0.7574(10) 0.5654(5) 0.069(3) Uani 1 1 d .
H39A H 1.1105 0.7131 0.5266 0.083 Uiso 1 1 calc R
H39B H 1.1190 0.8408 0.5750 0.083 Uiso 1 1 calc R
C40 C 0.8859(3) 0.7830(11) 0.5427(4) 0.068(2) Uani 1 1 d .
C41 C 0.9278(3) 0.7001(9) 0.5227(4) 0.056(2) Uani 1 1 d .
C42 C 0.9691(2) 0.7704(8) 0.5265(3) 0.0488(19) Uani 1 1 d .
C43 C 0.9713(3) 0.9342(9) 0.5399(3) 0.0511(19) Uani 1 1 d .
C44 C 0.9243(3) 1.0054(9) 0.5231(5) 0.067(3) Uani 1 1 d .
H44A H 0.9238 1.1059 0.5385 0.081 Uiso 1 1 calc R
H44B H 0.9209 1.0082 0.4776 0.081 Uiso 1 1 calc R
C45 C 0.9842(2) 0.9428(8) 0.6120(4) 0.0488(19) Uani 1 1 d .
H45 H 0.9601 0.8925 0.6363 0.059 Uiso 1 1 calc R
C46 C 1.0152(2) 0.6912(9) 0.5275(4) 0.055(2) Uani 1 1 d .
H46 H 1.0126 0.6128 0.5590 0.065 Uiso 1 1 calc R
C47 C 1.0504(3) 0.9400(10) 0.5119(4) 0.066(2) Uani 1 1 d .
H47 H 1.0770 0.9736 0.4922 0.079 Uiso 1 1 calc R
C48 C 1.0090(3) 1.0031(9) 0.5035(4) 0.058(3) Uani 1 1 d .
H48 H 1.0045 1.0833 0.4770 0.069 Uiso 1 1 calc R
C49 C 0.9870(3) 1.0992(9) 0.6341(4) 0.052(2) Uani 1 1 d .
C50 C 0.9459(3) 1.1653(10) 0.6576(4) 0.067(2) Uani 1 1 d .
H50 H 0.9191 1.1096 0.6611 0.080 Uiso 1 1 calc R
C51 C 0.9454(3) 1.3108(11) 0.6753(4) 0.077(3) Uani 1 1 d .
H51 H 0.9183 1.3516 0.6909 0.092 Uiso 1 1 calc R
C52 C 0.9850(4) 1.3992(11) 0.6702(5) 0.086(3) Uani 1 1 d .
H52 H 0.9844 1.4976 0.6820 0.104 Uiso 1 1 calc R
C53 C 1.0251(3) 1.3347(11) 0.6470(4) 0.076(3) Uani 1 1 d .
H53 H 1.0519 1.3901 0.6430 0.091 Uiso 1 1 calc R
C54 C 1.0250(3) 1.1886(9) 0.6299(4) 0.061(2) Uani 1 1 d .
H54 H 1.0523 1.1482 0.6146 0.073 Uiso 1 1 calc R
C55 C 1.0308(3) 0.6187(11) 0.4662(4) 0.065(2) Uani 1 1 d .
C56 C 1.0277(3) 0.6940(13) 0.4086(5) 0.093(3) Uani 1 1 d .
H56 H 1.0179 0.7913 0.4069 0.112 Uiso 1 1 calc R
C57 C 1.0398(4) 0.6176(19) 0.3535(5) 0.119(5) Uani 1 1 d .
H57 H 1.0383 0.6662 0.3149 0.143 Uiso 1 1 calc R
C58 C 1.0539(4) 0.4723(19) 0.3546(7) 0.116(5) Uani 1 1 d .
H58 H 1.0609 0.4228 0.3174 0.140 Uiso 1 1 calc R
C59 C 1.0572(3) 0.4029(16) 0.4119(7) 0.111(4) Uani 1 1 d .
H59 H 1.0680 0.3068 0.4141 0.133 Uiso 1 1 calc R
C60 C 1.0445(3) 0.4753(13) 0.4663(6) 0.088(3) Uani 1 1 d .
H60 H 1.0453 0.4247 0.5044 0.106 Uiso 1 1 calc R
C61 C 1.0220(3) 0.8228(9) 0.7352(4) 0.063(2) Uani 1 1 d .
H61A H 0.9933 0.8752 0.7285 0.076 Uiso 1 1 calc R
H61B H 1.0142 0.7275 0.7528 0.076 Uiso 1 1 calc R
C62 C 1.0488(4) 0.9045(15) 0.7837(5) 0.114(4) Uani 1 1 d D
H62 H 1.0742 0.8383 0.7949 0.136 Uiso 1 1 calc R
C63 C 1.0714(7) 1.0420(19) 0.7663(7) 0.238(12) Uani 1 1 d D
H63A H 1.0680 1.1119 0.7999 0.257 Uiso 1 1 calc R
H63B H 1.0575 1.0803 0.7286 0.257 Uiso 1 1 calc R
H63C H 1.1036 1.0243 0.7589 0.257 Uiso 1 1 calc R
C64 C 1.0231(4) 0.927(2) 0.8437(5) 0.187(8) Uani 1 1 d .
H64A H 1.0443 0.9247 0.8786 0.281 Uiso 1 1 calc R
H64B H 1.0008 0.8494 0.8488 0.281 Uiso 1 1 calc R
H64C H 1.0076 1.0197 0.8427 0.281 Uiso 1 1 calc R
C65 C 0.9208(3) 0.5420(10) 0.5080(5) 0.070(3) Uani 1 1 d .
H65A H 0.9051 0.4956 0.5432 0.084 Uiso 1 1 calc R
H65B H 0.9506 0.4951 0.5033 0.084 Uiso 1 1 calc R
C66 C 0.8923(5) 0.5169(11) 0.4472(6) 0.108(4) Uani 1 1 d .
H66 H 0.8616 0.5582 0.4552 0.129 Uiso 1 1 calc R
C67 C 0.9093(6) 0.587(2) 0.3906(6) 0.190(8) Uani 1 1 d .
H67A H 0.8852 0.6441 0.3718 0.285 Uiso 1 1 calc R
H67B H 0.9193 0.5128 0.3612 0.285 Uiso 1 1 calc R
H67C H 0.9348 0.6495 0.4010 0.285 Uiso 1 1 calc R
C68 C 0.8857(6) 0.3505(13) 0.4384(7) 0.174(7) Uani 1 1 d .
H68A H 0.8668 0.3329 0.4020 0.262 Uiso 1 1 calc R
H68B H 0.8709 0.3103 0.4752 0.262 Uiso 1 1 calc R
H68C H 0.9152 0.3046 0.4327 0.262 Uiso 1 1 calc R

loop_
_atom_site_aniso_label
_atom_site_aniso_U_11
_atom_site_aniso_U_22
_atom_site_aniso_U_33
_atom_site_aniso_U_23
_atom_site_aniso_U_13
_atom_site_aniso_U_12
O1 0.058(4) 0.118(6) 0.100(5) 0.001(4) 0.004(3) -0.017(4)
O2 0.055(4) 0.092(5) 0.076(4) -0.008(4) -0.001(3) 0.011(3)
O3 0.124(6) 0.112(6) 0.092(5) 0.023(5) -0.029(5) 0.034(5)
O4 0.060(4) 0.083(5) 0.097(5) -0.001(4) -0.020(3) 0.014(3)
O5 0.098(5) 0.094(5) 0.083(5) 0.014(4) -0.021(4) 0.022(4)
O6 0.067(4) 0.094(5) 0.072(4) -0.016(4) -0.006(3) 0.017(3)
O7 0.061(4) 0.116(6) 0.094(5) -0.004(4) 0.007(3) -0.014(4)
O8 0.049(3) 0.079(5) 0.079(4) -0.004(3) -0.002(3) 0.004(3)
C1 0.071(6) 0.084(7) 0.055(6) -0.008(5) -0.001(5) 0.008(6)
C2 0.056(5) 0.068(6) 0.064(6) -0.006(4) 0.001(4) 0.003(4)
C3 0.055(4) 0.056(5) 0.047(5) 0.000(4) -0.003(4) 0.006(4)
C4 0.048(4) 0.057(6) 0.050(5) 0.009(4) -0.003(4) 0.004(4)
C5 0.071(7) 0.075(7) 0.058(7) 0.004(4) -0.004(5) 0.016(5)
C6 0.064(6) 0.082(8) 0.103(9) -0.019(7) -0.002(6) -0.012(6)
C7 0.071(5) 0.062(6) 0.054(6) 0.001(4) -0.011(4) -0.002(4)
C8 0.050(4) 0.056(5) 0.056(5) -0.002(4) 0.002(4) -0.006(4)
C9 0.049(4) 0.057(6) 0.067(6) -0.008(4) -0.002(4) 0.006(4)
C10 0.059(5) 0.086(7) 0.088(7) -0.008(6) 0.007(5) 0.019(5)
C11 0.049(4) 0.054(5) 0.058(5) -0.004(4) 0.004(4) 0.005(4)
C12 0.050(5) 0.072(6) 0.053(6) 0.000(5) 0.008(4) 0.007(4)
C13 0.083(8) 0.064(7) 0.057(7) 0.002(4) 0.017(6) -0.003(5)
C14 0.078(6) 0.061(6) 0.064(6) 0.004(5) 0.019(5) -0.006(5)
C15 0.059(5) 0.072(7) 0.061(6) -0.009(5) 0.008(4) 0.007(4)
C16 0.095(7) 0.099(8) 0.069(7) -0.010(6) 0.002(5) 0.029(6)
C17 0.130(9) 0.103(9) 0.072(7) -0.006(7) 0.023(7) 0.020(7)
C18 0.129(10) 0.105(10) 0.096(11) -0.025(8) 0.031(8) 0.023(8)
C19 0.183(13) 0.091(9) 0.089(9) -0.010(7) 0.045(9) 0.034(8)
C20 0.117(9) 0.069(7) 0.105(10) -0.004(6) 0.025(7) 0.032(7)
C21 0.059(5) 0.055(5) 0.057(5) -0.007(4) -0.006(4) 0.009(4)
C22 0.071(6) 0.059(6) 0.067(6) -0.002(5) -0.013(5) -0.008(4)
C23 0.102(8) 0.056(6) 0.080(7) -0.002(5) -0.022(6) -0.005(5)
C24 0.131(10) 0.076(7) 0.071(7) -0.020(6) -0.012(6) 0.030(8)
C25 0.081(7) 0.077(8) 0.127(10) -0.023(7) 0.004(6) 0.006(6)
C26 0.072(6) 0.083(8) 0.088(7) -0.018(6) 0.002(5) 0.013(5)
C27 0.063(5) 0.079(7) 0.067(7) 0.008(5) -0.006(5) -0.007(5)
C28 0.174(13) 0.076(8) 0.096(10) -0.023(6) -0.055(9) -0.002(7)
C29 0.22(2) 0.196(18) 0.22(2) -0.085(15) -0.159(19) 0.139(18)
C30 0.29(3) 0.090(11) 0.175(16) -0.030(10) -0.124(17) 0.001(13)
C31 0.065(5) 0.096(7) 0.052(6) 0.007(5) -0.003(4) -0.009(5)
C32 0.092(7) 0.084(7) 0.054(6) -0.002(5) -0.004(5) -0.008(5)
C33 0.112(9) 0.148(12) 0.140(12) -0.020(9) -0.056(9) -0.006(8)
C34 0.148(11) 0.205(14) 0.094(10) -0.061(10) -0.004(8) 0.020(11)
C35 0.073(6) 0.070(7) 0.077(7) -0.006(5) -0.025(5) 0.004(5)
C36 0.060(5) 0.056(5) 0.052(5) 0.003(4) 0.002(4) -0.007(4)
C37 0.046(4) 0.060(5) 0.051(5) -0.008(4) 0.005(4) -0.007(4)
C38 0.045(4) 0.064(6) 0.047(5) -0.009(4) -0.001(3) 0.001(4)
C39 0.043(4) 0.092(7) 0.074(6) -0.011(5) 0.001(4) 0.008(4)
C40 0.061(5) 0.076(7) 0.068(6) -0.001(5) -0.002(5) -0.008(5)
C41 0.065(5) 0.054(5) 0.048(5) -0.002(4) -0.004(4) 0.001(4)
C42 0.047(4) 0.054(5) 0.045(5) -0.002(4) 0.000(3) 0.000(4)
C43 0.057(5) 0.064(6) 0.032(4) 0.008(4) 0.003(3) 0.008(4)
C44 0.080(7) 0.072(7) 0.049(6) 0.003(4) -0.011(5) 0.014(5)
C45 0.053(4) 0.045(5) 0.049(5) 0.001(4) 0.005(4) 0.007(4)
C46 0.048(4) 0.062(5) 0.054(5) -0.011(4) -0.003(4) 0.001(4)
C47 0.070(6) 0.081(6) 0.048(5) -0.005(5) 0.012(4) -0.010(5)
C48 0.067(7) 0.062(6) 0.044(6) 0.004(4) -0.006(5) -0.007(4)
C49 0.065(5) 0.053(5) 0.037(4) 0.001(4) 0.006(4) 0.004(4)
C50 0.061(5) 0.080(7) 0.059(6) -0.011(5) -0.004(4) 0.020(5)
C51 0.093(7) 0.071(7) 0.066(6) -0.007(5) -0.004(5) 0.027(6)
C52 0.124(9) 0.059(7) 0.076(7) 0.000(5) -0.011(6) 0.009(7)
C53 0.077(6) 0.074(7) 0.077(7) 0.002(5) -0.005(5) -0.009(5)
C54 0.070(5) 0.060(6) 0.054(6) 0.002(4) 0.001(4) -0.007(4)
C55 0.053(5) 0.084(7) 0.058(6) -0.013(5) 0.000(4) -0.006(5)
C56 0.104(8) 0.121(9) 0.056(6) -0.007(6) 0.013(6) -0.018(6)
C57 0.123(10) 0.180(14) 0.054(7) -0.046(8) 0.024(6) -0.030(9)
C58 0.083(8) 0.165(14) 0.102(11) -0.077(11) 0.014(7) -0.022(8)
C59 0.080(7) 0.154(12) 0.099(10) -0.063(10) -0.003(7) 0.013(7)
C60 0.075(7) 0.116(9) 0.074(7) -0.028(7) 0.000(5) 0.010(6)
C61 0.067(5) 0.074(6) 0.048(5) 0.002(4) -0.011(4) -0.003(4)
C62 0.109(8) 0.172(13) 0.060(7) -0.045(7) 0.010(6) -0.053(8)
C63 0.24(2) 0.28(2) 0.097(11) -0.061(12) 0.042(13) -0.14(2)
C64 0.147(12) 0.36(2) 0.058(8) -0.077(11) 0.035(8) -0.059(14)
C65 0.065(6) 0.065(6) 0.081(7) 0.006(5) -0.009(5) -0.008(5)
C66 0.148(11) 0.066(7) 0.109(10) -0.014(6) -0.049(8) -0.025(7)
C67 0.262(19) 0.238(18) 0.070(9) 0.041(11) -0.063(10) -0.106(15)
C68 0.28(2) 0.102(11) 0.141(12) -0.015(9) -0.076(12) -0.059(11)

loop_
_atom_type_symbol
_atom_type_description
_atom_type_scat_dispersion_real
_atom_type_scat_dispersion_imag
_atom_type_scat_source
C C 0.0033 0.0000 'International Tables Vol C Tables 4.2.6.8 and 6.1.1.4'
H H 0.0000 0.0000 'International Tables Vol C Tables 4.2.6.8 and 6.1.1.4'
O O 0.0106 0.0000 'International Tables Vol C Tables 4.2.6.8 and 6.1.1.4'

loop_
_geom_angle_atom_site_label_1
_geom_angle_atom_site_label_2
_geom_angle_atom_site_label_3
_geom_angle
C1 O2 C5 117.6(7)
C6 O4 C10 118.2(8)
C35 O6 C39 116.9(7)
C40 O8 C44 117.6(7)
O1 C1 O2 117.5(8)
O1 C1 C2 122.1(10)
O2 C1 C2 120.1(9)
C3 C2 C1 118.2(8)
C3 C2 C27 126.2(8)
C1 C2 C27 115.3(8)
C2 C3 C4 121.4(7)
C2 C3 C11 124.6(7)
C4 C3 C11 113.2(6)
C5 C4 C3 111.1(7)
C5 C4 C13 108.1(7)
C3 C4 C13 110.7(6)
C5 C4 C12 113.7(7)
C3 C4 C12 107.3(6)
C13 C4 C12 105.8(7)
O2 C5 C4 110.7(7)
O2 C5 H5A 109.5
C4 C5 H5A 109.5
O2 C5 H5B 109.5
C4 C5 H5B 109.5
H5A C5 H5B 108.1
O3 C6 O4 117.9(10)
O3 C6 C7 124.6(10)
O4 C6 C7 117.1(10)
C8 C7 C6 120.3(8)
C8 C7 C31 122.6(8)
C6 C7 C31 116.5(8)
C7 C8 C9 120.6(7)
C7 C8 C12 123.3(7)
C9 C8 C12 115.5(7)
C14 C9 C10 109.9(8)
C14 C9 C8 106.5(7)
C10 C9 C8 109.0(7)
C14 C9 C11 108.8(7)
C10 C9 C11 117.6(7)
C8 C9 C11 104.4(6)
O4 C10 C9 111.3(7)
O4 C10 H10A 109.4
C9 C10 H10A 109.4
O4 C10 H10B 109.4
C9 C10 H10B 109.4
H10A C10 H10B 108.0
C15 C11 C3 116.1(6)
C15 C11 C9 115.3(6)
C3 C11 C9 106.2(6)
C15 C11 H11 106.1
C3 C11 H11 106.1
C9 C11 H11 106.1
C21 C12 C8 114.9(7)
C21 C12 C4 114.0(7)
C8 C12 C4 103.3(6)
C21 C12 H12 108.1
C8 C12 H12 108.1
C4 C12 H12 108.1
C14 C13 C4 112.5(8)
C14 C13 H13 123.8
C4 C13 H13 123.8
C13 C14 C9 116.8(8)
C13 C14 H14 121.6
C9 C14 H14 121.6
C20 C15 C16 117.7(9)
C20 C15 C11 119.1(9)
C16 C15 C11 123.1(8)
C17 C16 C15 120.1(10)
C17 C16 H16 119.9
C15 C16 H16 119.9
C18 C17 C16 120.1(12)
C18 C17 H17 119.9
C16 C17 H17 119.9
C19 C18 C17 120.7(11)
C19 C18 H18 119.6
C17 C18 H18 119.6
C18 C19 C20 119.7(12)
C18 C19 H19 120.2
C20 C19 H19 120.2
C15 C20 C19 121.5(12)
C15 C20 H20 119.2
C19 C20 H20 119.2
C22 C21 C26 116.8(8)
C22 C21 C12 125.1(7)
C26 C21 C12 118.1(8)
C23 C22 C21 119.3(9)
C23 C22 H22 120.4
C21 C22 H22 120.4
C24 C23 C22 122.7(10)
C24 C23 H23 118.7
C22 C23 H23 118.7
C23 C24 C25 118.1(10)
C23 C24 H24 120.9
C25 C24 H24 120.9
C26 C25 C24 121.2(10)
C26 C25 H25 119.4
C24 C25 H25 119.4
C25 C26 C21 121.9(10)
C25 C26 H26 119.0
C21 C26 H26 119.0
C28 C27 C2 114.4(8)
C28 C27 H27A 108.7
C2 C27 H27A 108.7
C28 C27 H27B 108.7
C2 C27 H27B 108.7
H27A C27 H27B 107.6
C30 C28 C29 106.9(12)
C30 C28 C27 112.3(11)
C29 C28 C27 118.6(12)
C30 C28 H28 106.1
C29 C28 H28 106.1
C27 C28 H28 106.1
C28 C29 H29A 109.5
C28 C29 H29B 109.5
H29A C29 H29B 109.5
C28 C29 H29C 109.5
H29A C29 H29C 109.5
H29B C29 H29C 109.5
C28 C30 H30A 109.5
C28 C30 H30B 109.5
H30A C30 H30B 109.5
C28 C30 H30C 109.5
H30A C30 H30C 109.5
H30B C30 H30C 109.5
C7 C31 C32 114.8(7)
C7 C31 H31A 108.6
C32 C31 H31A 108.6
C7 C31 H31B 108.6
C32 C31 H31B 108.6
H31A C31 H31B 107.5
C33 C32 C31 110.4(8)
C33 C32 C34 113.1(9)
C31 C32 C34 111.5(9)
C33 C32 H32 107.2
C31 C32 H32 107.2
C34 C32 H32 107.2
C32 C33 H33A 109.5
C32 C33 H33B 109.5
H33A C33 H33B 109.5
C32 C33 H33C 109.5
H33A C33 H33C 109.5
H33B C33 H33C 109.5
C32 C34 H34A 109.5
C32 C34 H34B 109.5
H34A C34 H34B 109.5
C32 C34 H34C 109.5
H34A C34 H34C 109.5
H34B C34 H34C 109.5
O5 C35 O6 116.1(9)
O5 C35 C36 124.7(10)
O6 C35 C36 118.7(8)
C37 C36 C35 121.7(8)
C37 C36 C61 124.1(7)
C35 C36 C61 113.9(8)
C36 C37 C45 124.3(7)
C36 C37 C38 119.5(7)
C45 C37 C38 115.0(7)
C47 C38 C37 109.0(6)
C47 C38 C39 109.2(7)
C37 C38 C39 111.0(7)
C47 C38 C46 107.7(6)
C37 C38 C46 104.3(6)
C39 C38 C46 115.3(7)
O6 C39 C38 111.9(7)
O6 C39 H39A 109.2
C38 C39 H39A 109.2
O6 C39 H39B 109.2
C38 C39 H39B 109.2
H39A C39 H39B 107.9
O7 C40 O8 116.8(9)
O7 C40 C41 121.4(9)
O8 C40 C41 121.6(8)
C42 C41 C65 126.0(7)
C42 C41 C40 117.5(7)
C65 C41 C40 116.0(8)
C41 C42 C46 123.5(7)
C41 C42 C43 120.6(7)
C46 C42 C43 115.3(6)
C48 C43 C42 110.5(6)
C48 C43 C44 110.7(7)
C42 C43 C44 109.3(7)
C48 C43 C45 108.1(7)
C42 C43 C45 103.9(6)
C44 C43 C45 114.2(6)
O8 C44 C43 111.9(7)
O8 C44 H44A 109.2
C43 C44 H44A 109.2
O8 C44 H44B 109.2
C43 C44 H44B 109.2
H44A C44 H44B 107.9
C49 C45 C37 115.1(6)
C49 C45 C43 111.2(6)
C37 C45 C43 104.7(6)
C49 C45 H45 108.5
C37 C45 H45 108.5
C43 C45 H45 108.5
C42 C46 C55 117.0(7)
C42 C46 C38 103.8(6)
C55 C46 C38 115.1(6)
C42 C46 H46 106.7
C55 C46 H46 106.7
C38 C46 H46 106.7
C48 C47 C38 114.5(8)
C48 C47 H47 122.8
C38 C47 H47 122.8
C47 C48 C43 114.2(8)
C47 C48 H48 122.9
C43 C48 H48 122.9
C54 C49 C50 116.4(8)
C54 C49 C45 125.8(7)
C50 C49 C45 117.6(7)
C51 C50 C49 120.6(9)
C51 C50 H50 119.7
C49 C50 H50 119.7
C50 C51 C52 121.6(9)
C50 C51 H51 119.2
C52 C51 H51 119.2
C53 C52 C51 117.9(9)
C53 C52 H52 121.1
C51 C52 H52 121.1
C54 C53 C52 119.8(9)
C54 C53 H53 120.1
C52 C53 H53 120.1
C49 C54 C53 123.8(8)
C49 C54 H54 118.1
C53 C54 H54 118.1
C60 C55 C56 119.2(9)
C60 C55 C46 119.9(9)
C56 C55 C46 120.7(9)
C55 C56 C57 117.8(12)
C55 C56 H56 121.1
C57 C56 H56 121.1
C58 C57 C56 122.1(13)
C58 C57 H57 118.9
C56 C57 H57 118.9
C59 C58 C57 118.5(12)
C59 C58 H58 120.8
C57 C58 H58 120.8
C58 C59 C60 120.1(13)
C58 C59 H59 120.0
C60 C59 H59 120.0
C55 C60 C59 122.3(13)
C55 C60 H60 118.8
C59 C60 H60 118.8
C62 C61 C36 118.3(7)
C62 C61 H61A 107.7
C36 C61 H61A 107.7
C62 C61 H61B 107.7
C36 C61 H61B 107.7
H61A C61 H61B 107.1
C63 C62 C61 119.2(10)
C63 C62 C64 109.0(12)
C61 C62 C64 113.3(9)
C63 C62 H62 104.6
C61 C62 H62 104.6
C64 C62 H62 104.6
C62 C63 H63A 109.5
C62 C63 H63B 109.5
H63A C63 H63B 109.5
C62 C63 H63C 109.5
H63A C63 H63C 109.5
H63B C63 H63C 109.5
C62 C64 H64A 109.5
C62 C64 H64B 109.5
H64A C64 H64B 109.5
C62 C64 H64C 109.5
H64A C64 H64C 109.5
H64B C64 H64C 109.5
C41 C65 C66 112.9(8)
C41 C65 H65A 109.0
C66 C65 H65A 109.0
C41 C65 H65B 109.0
C66 C65 H65B 109.0
H65A C65 H65B 107.8
C67 C66 C68 112.0(13)
C67 C66 C65 116.4(10)
C68 C66 C65 108.2(10)
C67 C66 H66 106.6
C68 C66 H66 106.6
C65 C66 H66 106.6
C66 C67 H67A 109.5
C66 C67 H67B 109.5
H67A C67 H67B 109.5
C66 C67 H67C 109.5
H67A C67 H67C 109.5
H67B C67 H67C 109.5
C66 C68 H68A 109.5
C66 C68 H68B 109.5
H68A C68 H68B 109.5
C66 C68 H68C 109.5
H68A C68 H68C 109.5
H68B C68 H68C 109.5

loop_
_geom_bond_atom_site_label_1
_geom_bond_atom_site_label_2
_geom_bond_distance
O1 C1 1.220(10)
O2 C1 1.324(10)
O2 C5 1.482(10)
O3 C6 1.194(13)
O4 C6 1.363(12)
O4 C10 1.461(11)
O5 C35 1.214(11)
O6 C35 1.375(11)
O6 C39 1.450(10)
O7 C40 1.234(10)
O8 C40 1.315(10)
O8 C44 1.428(10)
C1 C2 1.483(11)
C2 C3 1.333(10)
C2 C27 1.519(11)
C3 C4 1.488(11)
C3 C11 1.549(9)
C4 C5 1.486(10)
C4 C13 1.536(12)
C4 C12 1.580(11)
C5 H5A 0.9700
C5 H5B 0.9700
C6 C7 1.489(13)
C7 C8 1.370(11)
C7 C31 1.518(12)
C8 C9 1.526(11)
C8 C12 1.542(10)
C9 C14 1.489(11)
C9 C10 1.504(11)
C9 C11 1.555(10)
C10 H10A 0.9700
C10 H10B 0.9700
C11 C15 1.530(10)
C11 H11 0.9800
C12 C21 1.505(11)
C12 H12 0.9800
C13 C14 1.322(12)
C13 H13 0.9300
C14 H14 0.9300
C15 C20 1.354(11)
C15 C16 1.380(12)
C16 C17 1.376(13)
C16 H16 0.9300
C17 C18 1.355(14)
C17 H17 0.9300
C18 C19 1.322(16)
C18 H18 0.9300
C19 C20 1.386(14)
C19 H19 0.9300
C20 H20 0.9300
C21 C22 1.394(11)
C21 C26 1.407(11)
C22 C23 1.374(11)
C22 H22 0.9300
C23 C24 1.361(12)
C23 H23 0.9300
C24 C25 1.361(13)
C24 H24 0.9300
C25 C26 1.342(12)
C25 H25 0.9300
C26 H26 0.9300
C27 C28 1.497(14)
C27 H27A 0.9700
C27 H27B 0.9700
C28 C30 1.471(14)
C28 C29 1.485(13)
C28 H28 0.9800
C29 H29A 0.9600
C29 H29B 0.9600
C29 H29C 0.9600
C30 H30A 0.9600
C30 H30B 0.9600
C30 H30C 0.9600
C31 C32 1.527(12)
C31 H31A 0.9700
C31 H31B 0.9700
C32 C33 1.522(13)
C32 C34 1.543(15)
C32 H32 0.9800
C33 H33A 0.9600
C33 H33B 0.9600
C33 H33C 0.9600
C34 H34A 0.9600
C34 H34B 0.9600
C34 H34C 0.9600
C35 C36 1.483(11)
C36 C37 1.333(11)
C36 C61 1.507(11)
C37 C45 1.513(10)
C37 C38 1.515(11)
C38 C47 1.498(11)
C38 C39 1.522(10)
C38 C46 1.602(10)
C39 H39A 0.9700
C39 H39B 0.9700
C40 C41 1.491(11)
C41 C42 1.361(10)
C41 C65 1.485(11)
C42 C46 1.517(10)
C42 C43 1.518(10)
C43 C48 1.477(11)
C43 C44 1.550(11)
C43 C45 1.574(10)
C44 H44A 0.9700
C44 H44B 0.9700
C45 C49 1.500(10)
C45 H45 0.9800
C46 C55 1.524(11)
C46 H46 0.9800
C47 C48 1.341(12)
C47 H47 0.9300
C48 H48 0.9300
C49 C54 1.372(10)
C49 C50 1.424(10)
C50 C51 1.375(11)
C50 H50 0.9300
C51 C52 1.403(13)
C51 H51 0.9300
C52 C53 1.394(13)
C52 H52 0.9300
C53 C54 1.377(12)
C53 H53 0.9300
C54 H54 0.9300
C55 C60 1.364(12)
C55 C56 1.402(13)
C56 C57 1.403(14)
C56 H56 0.9300
C57 C58 1.384(17)
C57 H57 0.9300
C58 C59 1.371(17)
C58 H58 0.9300
C59 C60 1.376(14)
C59 H59 0.9300
C60 H60 0.9300
C61 C62 1.487(11)
C61 H61A 0.9700
C61 H61B 0.9700
C62 C63 1.459(13)
C62 C64 1.487(14)
C62 H62 0.9800
C63 H63A 0.9600
C63 H63B 0.9600
C63 H63C 0.9600
C64 H64A 0.9600
C64 H64B 0.9600
C64 H64C 0.9600
C65 C66 1.547(13)
C65 H65A 0.9700
C65 H65B 0.9700
C66 C67 1.444(16)
C66 C68 1.537(13)
C66 H66 0.9800
C67 H67A 0.9600
C67 H67B 0.9600
C67 H67C 0.9600
C68 H68A 0.9600
C68 H68B 0.9600
C68 H68C 0.9600

loop_
_geom_torsion_atom_site_label_1
_geom_torsion_atom_site_label_2
_geom_torsion_atom_site_label_3
_geom_torsion_atom_site_label_4
_geom_torsion
C5 O2 C1 O1 170.1(8)
C5 O2 C1 C2 -15.3(11)
O1 C1 C2 C3 160.6(9)
O2 C1 C2 C3 -13.7(12)
O1 C1 C2 C27 -13.9(13)
O2 C1 C2 C27 171.9(8)
C1 C2 C3 C4 8.7(12)
C27 C2 C3 C4 -177.5(8)
C1 C2 C3 C11 -160.7(7)
C27 C2 C3 C11 13.1(13)
C2 C3 C4 C5 23.1(11)
C11 C3 C4 C5 -166.4(7)
C2 C3 C4 C13 143.1(8)
C11 C3 C4 C13 -46.4(9)
C2 C3 C4 C12 -101.8(8)
C11 C3 C4 C12 68.7(8)
C1 O2 C5 C4 46.9(10)
C3 C4 C5 O2 -48.9(10)
C13 C4 C5 O2 -170.5(7)
C12 C4 C5 O2 72.3(9)
C10 O4 C6 O3 164.7(9)
C10 O4 C6 C7 -21.6(11)
O3 C6 C7 C8 164.2(10)
O4 C6 C7 C8 -9.0(12)
O3 C6 C7 C31 -7.1(14)
O4 C6 C7 C31 179.6(7)
C6 C7 C8 C9 6.5(12)
C31 C7 C8 C9 177.3(7)
C6 C7 C8 C12 -164.5(8)
C31 C7 C8 C12 6.3(13)
C7 C8 C9 C14 142.3(8)
C12 C8 C9 C14 -46.0(9)
C7 C8 C9 C10 23.7(10)
C12 C8 C9 C10 -164.6(7)
C7 C8 C9 C11 -102.7(8)
C12 C8 C9 C11 69.0(8)
C6 O4 C10 C9 53.2(11)
C14 C9 C10 O4 -167.6(7)
C8 C9 C10 O4 -51.2(10)
C11 C9 C10 O4 67.2(10)
C2 C3 C11 C15 -69.1(10)
C4 C3 C11 C15 120.7(8)
C2 C3 C11 C9 161.2(8)
C4 C3 C11 C9 -9.0(9)
C14 C9 C11 C15 -71.2(9)
C10 C9 C11 C15 54.5(10)
C8 C9 C11 C15 175.4(7)
C14 C9 C11 C3 58.9(8)
C10 C9 C11 C3 -175.4(7)
C8 C9 C11 C3 -54.5(8)
C7 C8 C12 C21 -75.3(11)
C9 C8 C12 C21 113.2(8)
C7 C8 C12 C4 159.9(8)
C9 C8 C12 C4 -11.5(9)
C5 C4 C12 C21 56.8(9)
C3 C4 C12 C21 -179.9(6)
C13 C4 C12 C21 -61.6(8)
C5 C4 C12 C8 -177.9(7)
C3 C4 C12 C8 -54.5(7)
C13 C4 C12 C8 63.7(8)
C5 C4 C13 C14 178.0(8)
C3 C4 C13 C14 56.1(10)
C12 C4 C13 C14 -59.8(9)
C4 C13 C14 C9 -3.8(12)
C10 C9 C14 C13 175.1(8)
C8 C9 C14 C13 57.1(10)
C11 C9 C14 C13 -54.9(10)
C3 C11 C15 C20 127.0(9)
C9 C11 C15 C20 -107.8(10)
C3 C11 C15 C16 -52.7(11)
C9 C11 C15 C16 72.5(11)
C20 C15 C16 C17 1.9(16)
C11 C15 C16 C17 -178.3(9)
C15 C16 C17 C18 -2.3(18)
C16 C17 C18 C19 0(2)
C17 C18 C19 C20 3(2)
C16 C15 C20 C19 0.7(17)
C11 C15 C20 C19 -179.0(10)
C18 C19 C20 C15 -3(2)
C8 C12 C21 C22 -29.0(12)
C4 C12 C21 C22 89.9(9)
C8 C12 C21 C26 150.6(8)
C4 C12 C21 C26 -90.6(9)
C26 C21 C22 C23 1.3(12)
C12 C21 C22 C23 -179.2(8)
C21 C22 C23 C24 0.4(14)
C22 C23 C24 C25 -2.1(16)
C23 C24 C25 C26 2.0(17)
C24 C25 C26 C21 -0.3(17)
C22 C21 C26 C25 -1.4(14)
C12 C21 C26 C25 179.0(9)
C3 C2 C27 C28 94.6(12)
C1 C2 C27 C28 -91.5(11)
C2 C27 C28 C30 -178.5(12)
C2 C27 C28 C29 56.0(17)
C8 C7 C31 C32 93.7(10)
C6 C7 C31 C32 -95.2(9)
C7 C31 C32 C33 76.0(10)
C7 C31 C32 C34 -157.4(9)
C39 O6 C35 O5 -164.9(8)
C39 O6 C35 C36 21.9(11)
O5 C35 C36 C37 -168.4(9)
O6 C35 C36 C37 4.0(12)
O5 C35 C36 C61 5.0(13)
O6 C35 C36 C61 177.5(7)
C35 C36 C37 C45 166.1(7)
C61 C36 C37 C45 -6.7(12)
C35 C36 C37 C38 -0.9(12)
C61 C36 C37 C38 -173.7(7)
C36 C37 C38 C47 -145.8(7)
C45 C37 C38 C47 46.1(8)
C36 C37 C38 C39 -25.4(10)
C45 C37 C38 C39 166.4(7)
C36 C37 C38 C46 99.4(8)
C45 C37 C38 C46 -68.8(8)
C35 O6 C39 C38 -48.6(10)
C47 C38 C39 O6 169.2(7)
C37 C38 C39 O6 48.9(10)
C46 C38 C39 O6 -69.5(9)
C44 O8 C40 O7 -169.2(8)
C44 O8 C40 C41 15.5(12)
O7 C40 C41 C42 -159.7(8)
O8 C40 C41 C42 15.3(12)
O7 C40 C41 C65 12.8(12)
O8 C40 C41 C65 -172.1(8)
C65 C41 C42 C46 -11.1(12)
C40 C41 C42 C46 160.7(7)
C65 C41 C42 C43 178.1(8)
C40 C41 C42 C43 -10.2(11)
C41 C42 C43 C48 -142.8(8)
C46 C42 C43 C48 45.7(9)
C41 C42 C43 C44 -20.7(10)
C46 C42 C43 C44 167.7(7)
C41 C42 C43 C45 101.6(8)
C46 C42 C43 C45 -70.0(7)
C40 O8 C44 C43 -48.0(10)
C48 C43 C44 O8 170.9(7)
C42 C43 C44 O8 49.0(9)
C45 C43 C44 O8 -66.9(9)
C36 C37 C45 C49 79.0(10)
C38 C37 C45 C49 -113.5(7)
C36 C37 C45 C43 -158.6(8)
C38 C37 C45 C43 8.9(8)
C48 C43 C45 C49 63.7(8)
C42 C43 C45 C49 -178.9(6)
C44 C43 C45 C49 -60.0(9)
C48 C43 C45 C37 -61.2(8)
C42 C43 C45 C37 56.2(7)
C44 C43 C45 C37 175.2(7)
C41 C42 C46 C55 70.8(10)
C43 C42 C46 C55 -117.9(8)
C41 C42 C46 C38 -161.2(7)
C43 C42 C46 C38 10.1(8)
C47 C38 C46 C42 -60.9(8)
C37 C38 C46 C42 54.9(8)
C39 C38 C46 C42 176.9(7)
C47 C38 C46 C55 68.3(9)
C37 C38 C46 C55 -175.9(7)
C39 C38 C46 C55 -53.8(10)
C37 C38 C47 C48 -53.9(9)
C39 C38 C47 C48 -175.4(8)
C46 C38 C47 C48 58.7(9)
C38 C47 C48 C43 0.9(11)
C42 C43 C48 C47 -54.0(10)
C44 C43 C48 C47 -175.3(8)
C45 C43 C48 C47 59.0(9)
C37 C45 C49 C54 33.1(11)
C43 C45 C49 C54 -85.7(9)
C37 C45 C49 C50 -151.5(7)
C43 C45 C49 C50 89.6(8)
C54 C49 C50 C51 -0.5(11)
C45 C49 C50 C51 -176.3(7)
C49 C50 C51 C52 0.6(13)
C50 C51 C52 C53 -0.3(14)
C51 C52 C53 C54 0.0(14)
C50 C49 C54 C53 0.2(12)
C45 C49 C54 C53 175.5(8)
C52 C53 C54 C49 0.1(14)
C42 C46 C55 C60 -128.8(9)
C38 C46 C55 C60 108.8(9)
C42 C46 C55 C56 46.0(11)
C38 C46 C55 C56 -76.4(10)
C60 C55 C56 C57 -1.1(14)
C46 C55 C56 C57 -176.0(8)
C55 C56 C57 C58 0.8(16)
C56 C57 C58 C59 -1.8(18)
C57 C58 C59 C60 3.2(18)
C56 C55 C60 C59 2.5(15)
C46 C55 C60 C59 177.4(8)
C58 C59 C60 C55 -3.6(17)
C37 C36 C61 C62 -114.2(11)
C35 C36 C61 C62 72.5(11)
C36 C61 C62 C63 47.9(17)
C36 C61 C62 C64 178.2(12)
C42 C41 C65 C66 -118.9(10)
C40 C41 C65 C66 69.2(11)
C41 C65 C66 C67 55.1(16)
C41 C65 C66 C68 -177.8(11)
